data_7226518
loop_
_publ_author_name
'Shanmugapriya, Jayabalan'
'Rajaguru, Kandasamy'
'Sivaraman, Gandhi'
'Muthusubramanian, Shanmugam'
'Bhuvanesh, Nattamai'

_publ_section_title
;
 Boranil dye based &#x201C;turn-on&#x201D; fluorescent probes for
 detection of hydrogen peroxide and their cell imaging application
;
_journal_issue 89
_journal_name_full 'RSC Adv.'
_journal_page_first 85838
_journal_paper_doi 10.1039/C6RA17863D
_journal_volume 6
_journal_year 2016
_chemical_formula_moiety 'C18 H14 B F2 N O S'
_chemical_formula_sum 'C18 H14 B F2 N O S'
_chemical_formula_weight 341.17
_space_group_crystal_system orthorhombic
_space_group_IT_number 61
_space_group_name_Hall '-P 2ac 2ab'
_space_group_name_H-M_alt 'P b c a'
_symmetry_space_group_name_Hall '-P 2ac 2ab'
_symmetry_space_group_name_H-M 'P b c a'
_atom_sites_solution_hydrogens geom
_audit_creation_date 2016-02-04
_audit_creation_method
;
Olex2 1.2-beta
(compiled 2015.11.10 svn.r3248 for OlexSys, GUI svn.r5133)
;
_audit_update_record
;
2016-02-26 deposited with the CCDC.
2016-09-05 downloaded from the CCDC.
;
_cell_angle_alpha 90
_cell_angle_beta 90
_cell_angle_gamma 90
_cell_formula_units_Z 8
_cell_length_a 10.661(2)
_cell_length_b 11.234(2)
_cell_length_c 25.712(5)
_cell_measurement_reflns_used 5933
_cell_measurement_temperature 110.15
_cell_measurement_theta_max 27.129
_cell_measurement_theta_min 2.483
_cell_volume 3079.4(10)
_computing_cell_refinement 'SAINT v8.34A (Bruker, 2013)'
_computing_data_reduction 'SAINT v8.34A (Bruker, 2013)'
_computing_molecular_graphics 'Olex2 (Dolomanov et al., 2009)'
_computing_publication_material 'Olex2 (Dolomanov et al., 2009)'
_computing_structure_refinement 'ShelXL (Sheldrick, 2015)'
_computing_structure_solution 'ShelXT (Sheldrick, 2015)'
_diffrn_ambient_temperature 110.15
_diffrn_measured_fraction_theta_full 0.978
_diffrn_measured_fraction_theta_max 0.999
_diffrn_measurement_device_type 'Bruker APEX-II CCD'
_diffrn_measurement_method '\f and \w scans'
_diffrn_radiation_type MoK\a
_diffrn_radiation_wavelength 0.71073
_diffrn_reflns_av_R_equivalents 0.0895
_diffrn_reflns_av_unetI/netI 0.0451
_diffrn_reflns_Laue_measured_fraction_full 0.978
_diffrn_reflns_Laue_measured_fraction_max 0.999
_diffrn_reflns_limit_h_max 12
_diffrn_reflns_limit_h_min -12
_diffrn_reflns_limit_k_max 13
_diffrn_reflns_limit_k_min -13
_diffrn_reflns_limit_l_max 30
_diffrn_reflns_limit_l_min -30
_diffrn_reflns_number 27275
_diffrn_reflns_point_group_measured_fraction_full 0.978
_diffrn_reflns_point_group_measured_fraction_max 0.999
_diffrn_reflns_theta_full 25.242
_diffrn_reflns_theta_max 24.998
_diffrn_reflns_theta_min 2.482
_diffrn_standards_number 0
_exptl_absorpt_coefficient_mu 0.236
_exptl_absorpt_correction_T_max 0.7456
_exptl_absorpt_correction_T_min 0.6639
_exptl_absorpt_correction_type multi-scan
_exptl_absorpt_process_details
;
SADABS-2014/3 (Bruker,2014/3) was used for absorption correction.
wR2(int) was 0.1455 before and 0.0572 after correction.
The Ratio of minimum to maximum transmission is 0.8904.
The \l/2 correction factor is Not present.
;
_exptl_crystal_colour colourless
_exptl_crystal_colour_primary colourless
_exptl_crystal_density_diffrn 1.472
_exptl_crystal_description block
_exptl_crystal_F_000 1408
_exptl_crystal_size_max 0.38
_exptl_crystal_size_mid 0.127
_exptl_crystal_size_min 0.104
_refine_diff_density_max 0.277
_refine_diff_density_min -0.304
_refine_diff_density_rms 0.056
_refine_ls_extinction_method none
_refine_ls_goodness_of_fit_ref 1.060
_refine_ls_hydrogen_treatment constr
_refine_ls_matrix_type full
_refine_ls_number_parameters 218
_refine_ls_number_reflns 2721
_refine_ls_number_restraints 0
_refine_ls_restrained_S_all 1.060
_refine_ls_R_factor_all 0.0675
_refine_ls_R_factor_gt 0.0458
_refine_ls_shift/su_max 0.000
_refine_ls_shift/su_mean 0.000
_refine_ls_structure_factor_coef Fsqd
_refine_ls_weighting_details 'w=1/[\s^2^(Fo^2^)+(0.0248P)^2^+3.1531P] where P=(Fo^2^+2Fc^2^)/3'
_refine_ls_weighting_scheme calc
_refine_ls_wR_factor_gt 0.0822
_refine_ls_wR_factor_ref 0.0915
_reflns_Friedel_coverage 0.000
_reflns_number_gt 2104
_reflns_number_total 2721
_reflns_threshold_expression 'I > 2\s(I)'
_cod_data_source_file c6ra17863d2.cif
_cod_data_source_block sme
_cod_original_cell_volume 3079.5(11)
_cod_database_code 7226518
_shelxl_version_number 2014/6
_shelx_space_group_comment
;
The symmetry employed for this shelxl refinement is uniquely defined
by the following loop, which should always be used as a source of
symmetry information in preference to the above space-group names.
They are only intended as comments.
;
_shelx_estimated_absorpt_t_max 0.976
_shelx_estimated_absorpt_t_min 0.916
_olex2_refinement_description
;
1. Fixed Uiso
 At 1.2 times of:
  All C(H) groups
 At 1.5 times of:
  All C(H,H,H) groups
2.a Aromatic/amide H refined with riding coordinates:
 C2(H2), C3(H3), C7(H7), C8(H8), C9(H9), C10(H10), C11(H11), C14(H14),
 C15(H15), C16(H16), C17(H17)
2.b Idealised Me refined as rotating group:
 C18(H18A,H18B,H18C)
;
_olex2_submission_special_instructions 'No special instructions were received'

loop_
_space_group_symop_operation_xyz
'x, y, z'
'-x+1/2, -y, z+1/2'
'-x, y+1/2, -z+1/2'
'x+1/2, -y+1/2, -z'
'-x, -y, -z'
'x-1/2, y, -z-1/2'
'x, -y-1/2, z-1/2'
'-x-1/2, y-1/2, z'

loop_
_atom_site_label
_atom_site_type_symbol
_atom_site_fract_x
_atom_site_fract_y
_atom_site_fract_z
_atom_site_U_iso_or_equiv
_atom_site_adp_type
_atom_site_occupancy
_atom_site_site_symmetry_order
_atom_site_calc_flag
_atom_site_refinement_flags_posn
S1 S 0.26976(6) 0.41313(6) 0.73867(2) 0.02442(18) Uani 1 1 d .
F1 F 0.06983(13) 0.44458(14) 0.56621(6) 0.0340(4) Uani 1 1 d .
F2 F 0.09312(14) 0.32376(13) 0.63627(6) 0.0334(4) Uani 1 1 d .
O1 O 0.24976(15) 0.32961(14) 0.57410(6) 0.0184(4) Uani 1 1 d .
N1 N 0.21683(17) 0.50070(17) 0.63262(7) 0.0139(4) Uani 1 1 d .
C1 C 0.3655(2) 0.3694(2) 0.56531(9) 0.0151(5) Uani 1 1 d .
C2 C 0.4429(2) 0.3006(2) 0.53260(9) 0.0172(5) Uani 1 1 d .
H2 H 0.4108 0.2305 0.5168 0.021 Uiso 1 1 calc R
C3 C 0.5629(2) 0.3343(2) 0.52365(9) 0.0182(6) Uani 1 1 d .
H3 H 0.6136 0.2873 0.5013 0.022 Uiso 1 1 calc R
C4 C 0.6151(2) 0.4377(2) 0.54674(9) 0.0154(5) Uani 1 1 d .
C5 C 0.5390(2) 0.5100(2) 0.57895(8) 0.0135(5) Uani 1 1 d .
C6 C 0.4114(2) 0.4728(2) 0.58866(8) 0.0126(5) Uani 1 1 d .
C7 C 0.7410(2) 0.4709(2) 0.53780(9) 0.0203(6) Uani 1 1 d .
H7 H 0.7923 0.4222 0.5164 0.024 Uiso 1 1 calc R
C8 C 0.7903(2) 0.5710(2) 0.55921(9) 0.0216(6) Uani 1 1 d .
H8 H 0.8758 0.5908 0.5535 0.026 Uiso 1 1 calc R
C9 C 0.7143(2) 0.6447(2) 0.58972(9) 0.0176(6) Uani 1 1 d .
H9 H 0.7481 0.7157 0.6040 0.021 Uiso 1 1 calc R
C10 C 0.5914(2) 0.6154(2) 0.59926(9) 0.0157(5) Uani 1 1 d .
H10 H 0.5410 0.6669 0.6198 0.019 Uiso 1 1 calc R
C11 C 0.3324(2) 0.5329(2) 0.62434(9) 0.0137(5) Uani 1 1 d .
H11 H 0.3649 0.5992 0.6429 0.016 Uiso 1 1 calc R
C12 C 0.1456(2) 0.5616(2) 0.67271(9) 0.0151(5) Uani 1 1 d .
C13 C 0.1634(2) 0.5289(2) 0.72474(9) 0.0171(6) Uani 1 1 d .
C14 C 0.0936(2) 0.5894(2) 0.76210(10) 0.0225(6) Uani 1 1 d .
H14 H 0.1038 0.5698 0.7978 0.027 Uiso 1 1 calc R
C15 C 0.0100(2) 0.6776(2) 0.74811(10) 0.0236(6) Uani 1 1 d .
H15 H -0.0368 0.7178 0.7742 0.028 Uiso 1 1 calc R
C16 C -0.0063(2) 0.7076(2) 0.69661(10) 0.0232(6) Uani 1 1 d .
H16 H -0.0639 0.7684 0.6872 0.028 Uiso 1 1 calc R
C17 C 0.0618(2) 0.6488(2) 0.65874(10) 0.0197(6) Uani 1 1 d .
H17 H 0.0506 0.6686 0.6231 0.024 Uiso 1 1 calc R
C18 C 0.3013(2) 0.4335(2) 0.80672(9) 0.0266(6) Uani 1 1 d .
H18A H 0.3275 0.5159 0.8130 0.040 Uiso 1 1 calc GR
H18B H 0.3683 0.3792 0.8175 0.040 Uiso 1 1 calc GR
H18C H 0.2252 0.4166 0.8268 0.040 Uiso 1 1 calc GR
B1 B 0.1531(3) 0.3974(3) 0.60136(11) 0.0200(7) Uani 1 1 d .

loop_
_atom_site_aniso_label
_atom_site_aniso_U_11
_atom_site_aniso_U_22
_atom_site_aniso_U_33
_atom_site_aniso_U_23
_atom_site_aniso_U_13
_atom_site_aniso_U_12
S1 0.0270(4) 0.0267(4) 0.0195(3) -0.0006(3) -0.0022(3) 0.0081(3)
F1 0.0243(8) 0.0465(10) 0.0313(9) -0.0133(8) -0.0105(7) 0.0097(8)
F2 0.0369(9) 0.0329(9) 0.0303(9) -0.0106(7) 0.0141(7) -0.0224(7)
O1 0.0183(9) 0.0169(9) 0.0200(9) -0.0038(7) 0.0010(7) -0.0048(7)
N1 0.0150(11) 0.0136(10) 0.0131(10) 0.0012(8) 0.0009(8) -0.0003(9)
C1 0.0147(13) 0.0167(13) 0.0139(12) 0.0051(10) -0.0016(10) -0.0015(10)
C2 0.0241(14) 0.0127(13) 0.0149(13) -0.0015(10) -0.0016(11) -0.0009(11)
C3 0.0259(14) 0.0148(13) 0.0137(12) 0.0031(11) 0.0034(11) 0.0069(11)
C4 0.0178(13) 0.0164(13) 0.0121(12) 0.0040(10) -0.0005(10) 0.0018(10)
C5 0.0167(13) 0.0135(13) 0.0104(12) 0.0045(10) -0.0011(10) 0.0026(10)
C6 0.0151(13) 0.0133(13) 0.0094(12) 0.0018(10) 0.0003(9) 0.0006(10)
C7 0.0181(13) 0.0222(14) 0.0206(14) 0.0042(11) 0.0065(11) 0.0086(11)
C8 0.0127(13) 0.0258(15) 0.0264(14) 0.0064(12) 0.0018(11) -0.0014(11)
C9 0.0166(13) 0.0180(14) 0.0183(13) 0.0041(11) -0.0018(10) -0.0020(11)
C10 0.0175(13) 0.0178(13) 0.0119(12) 0.0002(10) 0.0012(10) 0.0019(11)
C11 0.0154(13) 0.0121(13) 0.0135(13) 0.0019(10) -0.0017(10) -0.0021(10)
C12 0.0129(12) 0.0149(13) 0.0177(13) -0.0029(10) 0.0037(10) -0.0038(10)
C13 0.0142(13) 0.0172(13) 0.0199(14) -0.0003(11) 0.0018(10) -0.0027(10)
C14 0.0251(14) 0.0252(14) 0.0173(13) -0.0027(12) 0.0022(11) -0.0020(12)
C15 0.0205(14) 0.0241(14) 0.0261(15) -0.0062(12) 0.0092(11) 0.0001(12)
C16 0.0173(13) 0.0192(14) 0.0332(16) -0.0007(12) 0.0007(12) 0.0042(11)
C17 0.0196(13) 0.0184(14) 0.0211(13) 0.0025(11) -0.0003(11) -0.0026(11)
C18 0.0277(15) 0.0290(16) 0.0232(14) 0.0034(12) -0.0072(12) 0.0012(12)
B1 0.0170(15) 0.0240(17) 0.0191(16) -0.0035(13) 0.0023(12) -0.0044(13)

loop_
_atom_type_symbol
_atom_type_description
_atom_type_scat_dispersion_real
_atom_type_scat_dispersion_imag
_atom_type_scat_source
C C 0.0033 0.0016 'International Tables Vol C Tables 4.2.6.8 and 6.1.1.4'
H H 0.0000 0.0000 'International Tables Vol C Tables 4.2.6.8 and 6.1.1.4'
B B 0.0013 0.0007 'International Tables Vol C Tables 4.2.6.8 and 6.1.1.4'
F F 0.0171 0.0103 'International Tables Vol C Tables 4.2.6.8 and 6.1.1.4'
N N 0.0061 0.0033 'International Tables Vol C Tables 4.2.6.8 and 6.1.1.4'
O O 0.0106 0.0060 'International Tables Vol C Tables 4.2.6.8 and 6.1.1.4'
S S 0.1246 0.1234 'International Tables Vol C Tables 4.2.6.8 and 6.1.1.4'

loop_
_geom_angle_atom_site_label_1
_geom_angle_atom_site_label_2
_geom_angle_atom_site_label_3
_geom_angle
C13 S1 C18 102.95(12)
C1 O1 B1 124.05(19)
C11 N1 C12 118.70(19)
C11 N1 B1 122.2(2)
C12 N1 B1 119.11(18)
O1 C1 C2 117.4(2)
O1 C1 C6 122.1(2)
C6 C1 C2 120.5(2)
C1 C2 H2 119.9
C3 C2 C1 120.1(2)
C3 C2 H2 119.9
C2 C3 H3 119.0
C2 C3 C4 121.9(2)
C4 C3 H3 119.0
C5 C4 C3 119.3(2)
C7 C4 C3 121.4(2)
C7 C4 C5 119.3(2)
C4 C5 C6 118.3(2)
C10 C5 C4 118.1(2)
C10 C5 C6 123.5(2)
C1 C6 C5 119.8(2)
C1 C6 C11 117.8(2)
C11 C6 C5 122.2(2)
C4 C7 H7 119.3
C8 C7 C4 121.3(2)
C8 C7 H7 119.3
C7 C8 H8 120.2
C7 C8 C9 119.6(2)
C9 C8 H8 120.2
C8 C9 H9 119.6
C10 C9 C8 120.7(2)
C10 C9 H9 119.6
C5 C10 H10 119.6
C9 C10 C5 120.9(2)
C9 C10 H10 119.6
N1 C11 C6 122.4(2)
N1 C11 H11 118.8
C6 C11 H11 118.8
C13 C12 N1 118.9(2)
C17 C12 N1 119.4(2)
C17 C12 C13 121.7(2)
C12 C13 S1 118.38(18)
C14 C13 S1 124.34(19)
C14 C13 C12 117.3(2)
C13 C14 H14 119.5
C15 C14 C13 121.1(2)
C15 C14 H14 119.5
C14 C15 H15 119.8
C16 C15 C14 120.5(2)
C16 C15 H15 119.8
C15 C16 H16 120.2
C15 C16 C17 119.6(2)
C17 C16 H16 120.2
C12 C17 C16 119.9(2)
C12 C17 H17 120.1
C16 C17 H17 120.1
S1 C18 H18A 109.5
S1 C18 H18B 109.5
S1 C18 H18C 109.5
H18A C18 H18B 109.5
H18A C18 H18C 109.5
H18B C18 H18C 109.5
F1 B1 F2 111.1(2)
F1 B1 O1 110.0(2)
F1 B1 N1 109.4(2)
F2 B1 O1 109.1(2)
F2 B1 N1 108.2(2)
O1 B1 N1 109.08(19)

loop_
_geom_bond_atom_site_label_1
_geom_bond_atom_site_label_2
_geom_bond_distance
S1 C13 1.762(2)
S1 C18 1.796(3)
F1 B1 1.373(3)
F2 B1 1.378(3)
O1 C1 1.332(3)
O1 B1 1.460(3)
N1 C11 1.301(3)
N1 C12 1.452(3)
N1 B1 1.566(3)
C1 C2 1.409(3)
C1 C6 1.396(3)
C2 H2 0.9500
C2 C3 1.353(3)
C3 H3 0.9500
C3 C4 1.419(3)
C4 C5 1.416(3)
C4 C7 1.412(3)
C5 C6 1.445(3)
C5 C10 1.409(3)
C6 C11 1.418(3)
C7 H7 0.9500
C7 C8 1.357(3)
C8 H8 0.9500
C8 C9 1.399(3)
C9 H9 0.9500
C9 C10 1.373(3)
C10 H10 0.9500
C11 H11 0.9500
C12 C13 1.400(3)
C12 C17 1.374(3)
C13 C14 1.392(3)
C14 H14 0.9500
C14 C15 1.381(3)
C15 H15 0.9500
C15 C16 1.377(4)
C16 H16 0.9500
C16 C17 1.382(3)
C17 H17 0.9500
C18 H18A 0.9800
C18 H18B 0.9800
C18 H18C 0.9800

loop_
_geom_torsion_atom_site_label_1
_geom_torsion_atom_site_label_2
_geom_torsion_atom_site_label_3
_geom_torsion_atom_site_label_4
_geom_torsion
S1 C13 C14 C15 -178.56(19)
O1 C1 C2 C3 -177.7(2)
O1 C1 C6 C5 178.2(2)
O1 C1 C6 C11 2.6(3)
N1 C12 C13 S1 -1.2(3)
N1 C12 C13 C14 179.9(2)
N1 C12 C17 C16 -179.8(2)
C1 O1 B1 F1 102.4(2)
C1 O1 B1 F2 -135.6(2)
C1 O1 B1 N1 -17.6(3)
C1 C2 C3 C4 0.5(4)
C1 C6 C11 N1 -5.6(3)
C2 C1 C6 C5 0.4(3)
C2 C1 C6 C11 -175.1(2)
C2 C3 C4 C5 -1.8(3)
C2 C3 C4 C7 178.9(2)
C3 C4 C5 C6 2.3(3)
C3 C4 C5 C10 -176.8(2)
C3 C4 C7 C8 178.9(2)
C4 C5 C6 C1 -1.6(3)
C4 C5 C6 C11 173.7(2)
C4 C5 C10 C9 -2.5(3)
C4 C7 C8 C9 -1.6(4)
C5 C4 C7 C8 -0.4(3)
C5 C6 C11 N1 179.0(2)
C6 C1 C2 C3 0.2(3)
C6 C5 C10 C9 178.4(2)
C7 C4 C5 C6 -178.4(2)
C7 C4 C5 C10 2.4(3)
C7 C8 C9 C10 1.6(4)
C8 C9 C10 C5 0.5(3)
C10 C5 C6 C1 177.4(2)
C10 C5 C6 C11 -7.2(3)
C11 N1 C12 C13 -80.1(3)
C11 N1 C12 C17 100.5(3)
C11 N1 B1 F1 -106.0(2)
C11 N1 B1 F2 132.9(2)
C11 N1 B1 O1 14.3(3)
C12 N1 C11 C6 175.3(2)
C12 N1 B1 F1 74.9(3)
C12 N1 B1 F2 -46.2(3)
C12 N1 B1 O1 -164.76(19)
C12 C13 C14 C15 0.3(3)
C13 C12 C17 C16 0.8(4)
C13 C14 C15 C16 0.0(4)
C14 C15 C16 C17 0.1(4)
C15 C16 C17 C12 -0.5(4)
C17 C12 C13 S1 178.22(18)
C17 C12 C13 C14 -0.7(3)
C18 S1 C13 C12 162.10(19)
C18 S1 C13 C14 -19.0(2)
B1 O1 C1 C2 -171.8(2)
B1 O1 C1 C6 10.4(3)
B1 N1 C11 C6 -3.8(3)
B1 N1 C12 C13 99.0(3)
B1 N1 C12 C17 -80.4(3)
